data_7234985
loop_
_publ_author_name
'Oswal, Preeti'
'Arora, Aayushi'
'Kaushal, Jolly'
'Rao, Gyandshwar Kumar'
'Kumar, Sushil'
'Singh, Ajai K.'
'Kumar, Arun'

_publ_section_title
;
 Ultra-small palladium nano-particles synthesized using bulky S/Se and N
 donor ligands as a stabilizer: application as catalysts for
 Suzuki--Miyaura coupling
;
_journal_issue 39
_journal_name_full 'RSC Advances'
_journal_page_first 22313
_journal_paper_doi 10.1039/C9RA03498F
_journal_volume 9
_journal_year 2019
_chemical_formula_moiety 'C23 H21 N S'
_chemical_formula_sum 'C23 H21 N S'
_chemical_formula_weight 343.47
_space_group_crystal_system triclinic
_space_group_IT_number 2
_space_group_name_Hall '-P 1'
_space_group_name_H-M_alt 'P -1'
_atom_sites_solution_hydrogens geom
_atom_sites_solution_primary direct
_atom_sites_solution_secondary difmap
_audit_creation_date 2018-11-19
_audit_creation_method
;
Olex2 1.2-ac21
(compiled 2015.09.16 svn.r134, GUI svn.r4998)
;
_audit_update_record
;
2018-12-29 deposited with the CCDC.	2019-06-17 downloaded from the CCDC.
;
_cell_angle_alpha 89.910(8)
_cell_angle_beta 84.752(10)
_cell_angle_gamma 89.905(9)
_cell_formula_units_Z 4
_cell_length_a 5.3825(7)
_cell_length_b 15.3166(13)
_cell_length_c 21.472(3)
_cell_measurement_reflns_used 1902
_cell_measurement_temperature 150.01(10)
_cell_measurement_theta_max 67.0830
_cell_measurement_theta_min 3.5470
_cell_volume 1762.8(4)
_computing_cell_refinement 'CrysAlisPro 1.171.38.46 (Rigaku OD, 2015)'
_computing_data_collection 'CrysAlisPro 1.171.38.46 (Rigaku OD, 2015)'
_computing_data_reduction 'CrysAlisPro 1.171.38.46 (Rigaku OD, 2015)'
_computing_molecular_graphics 'Olex2 (Dolomanov et al., 2009)'
_computing_publication_material 'Olex2 (Dolomanov et al., 2009)'
_computing_structure_refinement 'ShelXL (Sheldrick, 2008)'
_computing_structure_solution 'ShelXS (Sheldrick, 2008)'
_diffrn_ambient_environment N~2~
_diffrn_ambient_temperature 150.01(10)
_diffrn_detector 'CCD plate'
_diffrn_detector_area_resol_mean 15.9974
_diffrn_detector_type Eos
_diffrn_measured_fraction_theta_full 66.00
_diffrn_measured_fraction_theta_max 67.00
_diffrn_measurement_details
;
List of Runs (angles in degrees, time in seconds):

  # Type    Start    End  Width  t~exp~   \w     \q     \k     \f   Frames
#--------------------------------------------------------------------------
  1  \w    -35.00  61.00   1.00    1.00    --   25.51 -57.00-120.00   96
  2  \w     27.00  94.00   1.00    1.00    --   66.75 -77.00-120.00   67
  3  \w     86.00 113.00   1.00    1.00    --   66.75-111.00 -90.00   27
  4  \w     25.00 104.00   1.00    5.00    --  108.00-104.00  60.00   79
  5  \w     19.00  54.00   1.00    1.00    --   66.75-111.00 -90.00   35
  6  \w    -11.00  15.00   1.00    1.00    --   66.75 -77.00-120.00   26
  7  \w     39.00 141.00   1.00    1.00    --   66.75  61.00  60.00  102
  8  \w    144.00 170.00   1.00    5.00    --  108.00  77.00  60.00   26
  9  \w    117.00 178.00   1.00    5.00    --  108.00  54.00   0.00   61
 10  \w    102.00 162.00   1.00    5.00    --  108.00  54.00  60.00   60
 11  \w     86.00 166.00   1.00    5.00    --  108.00 138.00 120.00   80
 12  \w     75.00 105.00   1.00    5.00    --  108.00  54.00   0.00   30
 13  \w     72.00 177.00   1.00    5.00    --  108.00  65.00  30.00  105
 14  \w     72.00 120.00   1.00    5.00    --  108.00  77.00  60.00   48
 15  \w     71.00 166.00   1.00    5.00    --  108.00  77.00  90.00   95
 16  \w     30.00 132.00   1.00    1.00    --   66.75  61.00 120.00  102
 17  \w     11.00 100.00   1.00    1.00    --   25.51  77.00  60.00   89
;
_diffrn_measurement_device 'four-circle diffractometer'
_diffrn_measurement_device_type 'SuperNova, Dual, Cu at zero, Eos'
_diffrn_measurement_method '\w scans'
_diffrn_orient_matrix_type 'CrysAlisPro convention (1999,Acta A55,543-557)'
_diffrn_orient_matrix_UB_11 -0.1399899000
_diffrn_orient_matrix_UB_12 -0.0684964000
_diffrn_orient_matrix_UB_13 0.0424756000
_diffrn_orient_matrix_UB_21 0.2364373000
_diffrn_orient_matrix_UB_22 -0.0572655000
_diffrn_orient_matrix_UB_23 -0.0036148000
_diffrn_orient_matrix_UB_31 0.0843545000
_diffrn_orient_matrix_UB_32 0.0463200000
_diffrn_orient_matrix_UB_33 0.0581110000
_diffrn_radiation_monochromator mirror
_diffrn_radiation_probe x-ray
_diffrn_radiation_type CuK\a
_diffrn_radiation_wavelength 1.54184
_diffrn_reflns_av_R_equivalents 0.0460
_diffrn_reflns_av_unetI/netI 0.0491
_diffrn_reflns_limit_h_max 4
_diffrn_reflns_limit_h_min -6
_diffrn_reflns_limit_k_max 18
_diffrn_reflns_limit_k_min -15
_diffrn_reflns_limit_l_max 25
_diffrn_reflns_limit_l_min -24
_diffrn_reflns_number 5306
_diffrn_reflns_theta_full 66.93
_diffrn_reflns_theta_max 66.93
_diffrn_reflns_theta_min 2.89
_diffrn_source 'micro-focus sealed X-ray tube'
_diffrn_source_type 'SuperNova (Cu) X-ray Source'
_exptl_absorpt_coefficient_mu 1.639
_exptl_absorpt_correction_T_max 1.00000
_exptl_absorpt_correction_T_min 0.15000
_exptl_absorpt_correction_type multi-scan
_exptl_absorpt_process_details
;
CrysAlisPro 1.171.38.46 (Rigaku Oxford Diffraction, 2015)
Empirical absorption correction using spherical harmonics,
 implemented in SCALE3 ABSPACK scaling algorithm.
;
_exptl_crystal_density_diffrn 1.294
_exptl_crystal_density_method 'not measured'
_exptl_crystal_description triclinic
_exptl_crystal_F_000 728
_exptl_crystal_size_max 0.289
_exptl_crystal_size_mid 0.127
_exptl_crystal_size_min 0.098
_refine_diff_density_max 0.674
_refine_diff_density_min -0.685
_refine_diff_density_rms 0.089
_refine_ls_extinction_method none
_refine_ls_goodness_of_fit_ref 1.131
_refine_ls_hydrogen_treatment mixed
_refine_ls_matrix_type full
_refine_ls_number_parameters 455
_refine_ls_number_reflns 3982
_refine_ls_number_restraints 0
_refine_ls_restrained_S_all 1.131
_refine_ls_R_factor_all 0.1042
_refine_ls_R_factor_gt 0.0821
_refine_ls_shift/su_max 0.075
_refine_ls_shift/su_mean 0.002
_refine_ls_structure_factor_coef Fsqd
_refine_ls_weighting_details 'calc w=1/[\s^2^(Fo^2^)+(0.1828P)^2^+1.8414P] where P=(Fo^2^+2Fc^2^)/3'
_refine_ls_weighting_scheme calc
_refine_ls_wR_factor_gt 0.2427
_refine_ls_wR_factor_ref 0.2912
_reflns_number_gt 2938
_reflns_number_total 6305
_reflns_threshold_expression >2sigma(I)
_cod_data_source_file c9ra03498f2.cif
_cod_data_source_block rl2_lt_cu
_cod_database_code 7234985
_chemical_oxdiff_formula 'c h n s'
_reflns_odcompleteness_completeness 64.11
_reflns_odcompleteness_iscentric 1
_reflns_odcompleteness_theta 66.97
_olex2_refinement_description
;
1. Fixed Uiso
 At 1.2 times of:
  All C(H) groups, All C(H,H) groups, All N(H) groups
2.a Riding coordinates:
 N3(H3)
2.b Secondary CH2 refined with riding coordinates:
 C7(H7A,H7B), C13(H13A,H13B), C18(H18A,H18B), C25(H25A,H25B), C33(H33A,H33B),
 C45(H45A,H45B)
2.c Aromatic/amide H refined with riding coordinates:
 C4(H4), C12(H12), C16(H16), C19(H19), C21(H21), C22(H22), C23(H23), C24(H24),
 C26(H26), C28(H28), C29(H29), C30(H30), C31(H31), C32(H32), C34(H34), C35(H35),
  C36(H36), C37(H37), C38(H38), C39(H39), C40(H40), C41(H41), C42(H42),
 C43(H43), C44(H44), C46(H46), C47(H47), C48(H48)
;
_olex2_date_sample_data_collection 2018-07-24
_olex2_submission_special_instructions 'No special instructions were received'
_oxdiff_exptl_absorpt_empirical_details
;
Empirical correction (ABSPACK) includes:
- Absorption correction using spherical harmonics
- Frame scaling
;
_oxdiff_exptl_absorpt_empirical_full_max 7.404
_oxdiff_exptl_absorpt_empirical_full_min 0.361

loop_
_space_group_symop_id
_space_group_symop_operation_xyz
1 'x, y, z'
2 '-x, -y, -z'

loop_
_atom_site_label
_atom_site_type_symbol
_atom_site_fract_x
_atom_site_fract_y
_atom_site_fract_z
_atom_site_U_iso_or_equiv
_atom_site_adp_type
_atom_site_occupancy
_atom_site_calc_flag
_atom_site_refinement_flags_posn
S1 S 0.5185(3) 0.30880(9) 0.06611(6) 0.0393(5) Uani 1 d .
S2 S 0.5188(3) 0.19086(9) -0.43404(6) 0.0394(5) Uani 1 d .
C1 C 0.8164(12) 0.0658(4) -0.1310(2) 0.0353(17) Uani 1 d .
C2 C 0.6523(11) 0.0550(4) -0.1802(2) 0.0314(15) Uani 1 d .
N3 N 1.1021(10) 0.2700(3) -0.5489(2) 0.0369(13) Uani 1 d .
H3 H 1.1149 0.2248 -0.5727 0.044 Uiso 1 d R
C4 C 1.1937(13) 0.2579(4) -0.1935(3) 0.0413(17) Uani 1 d .
H4 H 1.3059 0.2650 -0.1634 0.050 Uiso 1 calc R
C5 C 0.9912(11) 0.1325(4) -0.1344(2) 0.0309(15) Uani 1 d .
C6 C 1.0138(11) 0.1899(4) -0.1866(2) 0.0323(16) Uani 1 d .
C7 C 0.8130(12) 0.3174(4) 0.0168(3) 0.0387(16) Uani 1 d .
H7A H 0.7986 0.3597 -0.0163 0.046 Uiso 1 calc R
H7B H 0.9461 0.3355 0.0414 0.046 Uiso 1 calc R
N8 N 1.1039(11) 0.2299(3) -0.0494(2) 0.0401(14) Uani 1 d .
C9 C 0.9951(11) 0.3669(4) -0.6344(2) 0.0337(15) Uani 1 d .
C10 C 1.0145(11) 0.3113(3) -0.6866(2) 0.0308(14) Uani 1 d .
C11 C 0.8161(10) 0.4350(3) -0.6306(2) 0.0277(13) Uani 1 d .
C12 C 0.6718(13) 0.1124(4) -0.2307(2) 0.0393(18) Uani 1 d .
H12 H 0.5664 0.1055 -0.2624 0.047 Uiso 1 calc R
C13 C 0.8144(11) 0.1841(4) -0.4828(3) 0.0375(15) Uani 1 d .
H13A H 0.9472 0.1667 -0.4578 0.045 Uiso 1 calc R
H13B H 0.8029 0.1412 -0.5156 0.045 Uiso 1 calc R
C14 C 0.8438(12) 0.3196(4) -0.7349(3) 0.0356(15) Uani 1 d .
C15 C 0.4629(12) 0.4172(4) 0.0927(3) 0.0361(15) Uani 1 d .
C16 C 0.4442(13) 0.5675(4) -0.6261(3) 0.0445(18) Uani 1 d .
H16 H 0.3258 0.6119 -0.6244 0.053 Uiso 1 calc R
C17 C 0.8448(12) 0.1797(4) -0.2349(2) 0.0375(18) Uani 1 d .
C18 C 1.1631(11) 0.1476(4) -0.0834(2) 0.0348(15) Uani 1 d .
H18A H 1.1480 0.0992 -0.0541 0.042 Uiso 1 calc R
H18B H 1.3344 0.1494 -0.1019 0.042 Uiso 1 calc R
C19 C 0.7805(12) 0.4940(4) -0.5790(2) 0.0387(16) Uani 1 d .
H19 H 0.8815 0.4887 -0.5463 0.046 Uiso 1 calc R
C20 C 0.6503(11) 0.4443(4) -0.6799(2) 0.0324(15) Uani 1 d .
C21 C 1.2055(13) 0.1867(4) -0.7432(3) 0.0432(17) Uani 1 d .
H21 H 1.3223 0.1417 -0.7460 0.052 Uiso 1 calc R
C22 C 0.2483(14) 0.4290(5) 0.1330(3) 0.0460(18) Uani 1 d .
H22 H 0.1460 0.3817 0.1446 0.055 Uiso 1 calc R
C23 C 0.6711(12) 0.3884(4) -0.7308(2) 0.0374(16) Uani 1 d .
H23 H 0.5685 0.3968 -0.7629 0.045 Uiso 1 calc R
C24 C 0.4724(13) -0.0118(4) -0.1756(3) 0.0402(19) Uani 1 d .
H24 H 0.3694 -0.0183 -0.2078 0.048 Uiso 1 calc R
C25 C 0.8668(12) 0.2262(4) -0.0108(2) 0.0377(15) Uani 1 d .
H25A H 0.8763 0.1839 0.0226 0.045 Uiso 1 calc R
H25B H 0.7344 0.2088 -0.0359 0.045 Uiso 1 calc R
C26 C 0.7772(13) 0.0052(4) -0.0790(3) 0.0385(17) Uani 1 d .
H26 H 0.8761 0.0102 -0.0458 0.046 Uiso 1 calc R
C27 C 0.4616(12) 0.0831(4) -0.4074(2) 0.0349(14) Uani 1 d .
C28 C 1.2035(14) 0.3124(4) -0.2433(3) 0.0478(19) Uani 1 d .
H28 H 1.3233 0.3563 -0.2468 0.057 Uiso 1 calc R
C29 C 0.8641(13) 0.2408(4) -0.2864(3) 0.0433(19) Uani 1 d .
H29 H 0.7553 0.2360 -0.3175 0.052 Uiso 1 calc R
C30 C 0.6034(14) -0.0578(4) -0.0769(3) 0.0436(18) Uani 1 d .
H30 H 0.5875 -0.0958 -0.0429 0.052 Uiso 1 calc R
C31 C 0.2493(14) 0.0703(4) -0.3671(3) 0.0467(19) Uani 1 d .
H31 H 0.1456 0.1174 -0.3559 0.056 Uiso 1 calc R
C32 C 0.4657(12) 0.5125(4) -0.6754(2) 0.0398(16) Uani 1 d .
H32 H 0.3596 0.5189 -0.7070 0.048 Uiso 1 calc R
C33 C 1.1664(11) 0.3526(4) -0.5834(2) 0.0341(15) Uani 1 d .
H33A H 1.3378 0.3499 -0.6017 0.041 Uiso 1 calc R
H33B H 1.1516 0.4014 -0.5545 0.041 Uiso 1 calc R
C34 C 1.1963(13) 0.2425(4) -0.6943(3) 0.0421(17) Uani 1 d .
H34 H 1.3111 0.2362 -0.6647 0.051 Uiso 1 calc R
C35 C 0.4433(13) -0.0677(4) -0.1255(3) 0.0421(16) Uani 1 d .
H35 H 0.3218 -0.1110 -0.1233 0.051 Uiso 1 calc R
C36 C 0.6025(13) 0.5579(4) -0.5764(3) 0.0412(17) Uani 1 d .
H36 H 0.5840 0.5953 -0.5422 0.049 Uiso 1 calc R
C37 C 0.6170(13) 0.4871(4) 0.0773(3) 0.0460(18) Uani 1 d .
H37 H 0.7622 0.4788 0.0510 0.055 Uiso 1 calc R
C38 C 0.8622(13) 0.2605(4) -0.7859(3) 0.0417(16) Uani 1 d .
H38 H 0.7524 0.2657 -0.8167 0.050 Uiso 1 calc R
C39 C 1.0367(14) 0.3046(4) -0.2902(3) 0.0481(19) Uani 1 d .
H39 H 1.0462 0.3435 -0.3236 0.058 Uiso 1 calc R
C40 C 0.5578(15) 0.5702(5) 0.1007(3) 0.053(2) Uani 1 d .
H40 H 0.6626 0.6172 0.0900 0.064 Uiso 1 calc R
C41 C 1.0384(13) 0.1961(5) -0.7905(3) 0.0458(18) Uani 1 d .
H41 H 1.0494 0.1583 -0.8246 0.055 Uiso 1 calc R
C42 C 0.5562(15) -0.0702(4) -0.3993(3) 0.053(2) Uani 1 d .
H42 H 0.6617 -0.1170 -0.4098 0.064 Uiso 1 calc R
C43 C 0.3421(14) 0.5824(4) 0.1401(3) 0.0475(18) Uani 1 d .
H43 H 0.3017 0.6376 0.1558 0.057 Uiso 1 calc R
C44 C 0.3419(14) -0.0832(4) -0.3597(3) 0.0502(19) Uani 1 d .
H44 H 0.3003 -0.1386 -0.3444 0.060 Uiso 1 calc R
C45 C 0.8683(13) 0.2731(4) -0.5109(3) 0.0422(17) Uani 1 d .
H45A H 0.7360 0.2901 -0.5363 0.051 Uiso 1 calc R
H45B H 0.8764 0.3160 -0.4780 0.051 Uiso 1 calc R
C46 C 0.1869(13) 0.5127(5) 0.1560(3) 0.0462(18) Uani 1 d .
H46 H 0.0412 0.5212 0.1821 0.055 Uiso 1 calc R
C47 C 0.6158(13) 0.0120(4) -0.4235(3) 0.0445(18) Uani 1 d .
H47 H 0.7591 0.0196 -0.4506 0.053 Uiso 1 calc R
C48 C 0.1892(13) -0.0114(5) -0.3433(3) 0.0464(18) Uani 1 d .
H48 H 0.0461 -0.0188 -0.3161 0.056 Uiso 1 calc R
H8 H 1.205(12) 0.244(5) -0.028(3) 0.024(15) Uiso 1 d .

loop_
_atom_site_aniso_label
_atom_site_aniso_U_11
_atom_site_aniso_U_22
_atom_site_aniso_U_33
_atom_site_aniso_U_23
_atom_site_aniso_U_13
_atom_site_aniso_U_12
S1 0.0463(9) 0.0241(8) 0.0479(8) -0.0156(6) -0.0064(6) 0.0075(8)
S2 0.0463(9) 0.0238(8) 0.0485(8) -0.0043(6) -0.0068(6) 0.0133(7)
C1 0.049(4) 0.022(3) 0.036(3) -0.018(2) -0.010(2) 0.019(4)
C2 0.033(3) 0.017(3) 0.046(3) -0.021(2) -0.016(2) 0.010(3)
N3 0.047(3) 0.021(2) 0.044(2) -0.0098(19) -0.010(2) 0.013(3)
C4 0.045(4) 0.024(3) 0.056(3) -0.013(3) -0.012(3) 0.015(3)
C5 0.036(3) 0.017(3) 0.041(3) -0.015(2) -0.012(2) 0.015(3)
C6 0.039(3) 0.023(3) 0.037(2) -0.014(2) -0.014(2) 0.018(3)
C7 0.048(4) 0.025(3) 0.043(3) -0.015(2) -0.003(2) 0.010(3)
N8 0.050(3) 0.027(3) 0.045(2) -0.019(2) -0.015(2) 0.015(3)
C9 0.038(3) 0.022(3) 0.042(3) -0.009(2) -0.013(2) 0.009(3)
C10 0.040(3) 0.018(3) 0.035(2) -0.010(2) -0.004(2) 0.004(3)
C11 0.030(3) 0.019(3) 0.034(2) -0.007(2) -0.008(2) 0.003(3)
C12 0.047(4) 0.032(4) 0.041(3) -0.019(2) -0.021(2) 0.021(4)
C13 0.039(3) 0.028(3) 0.044(3) -0.003(2) 0.001(2) 0.008(3)
C14 0.041(3) 0.027(3) 0.040(3) -0.016(2) -0.009(2) 0.006(3)
C15 0.041(3) 0.023(3) 0.047(3) -0.016(2) -0.019(2) 0.012(3)
C16 0.059(4) 0.025(3) 0.050(3) -0.002(3) -0.009(3) 0.021(3)
C17 0.044(4) 0.031(4) 0.039(3) -0.019(2) -0.015(2) 0.023(4)
C18 0.042(3) 0.022(3) 0.041(3) -0.013(2) -0.012(2) 0.016(3)
C19 0.049(4) 0.029(3) 0.040(3) -0.006(2) -0.011(2) 0.013(3)
C20 0.042(3) 0.022(3) 0.033(2) -0.003(2) -0.005(2) 0.009(3)
C21 0.047(4) 0.029(3) 0.053(3) -0.016(3) -0.001(3) 0.010(3)
C22 0.052(4) 0.034(4) 0.054(3) -0.018(3) -0.012(3) 0.011(4)
C23 0.046(4) 0.030(3) 0.038(3) -0.004(2) -0.014(2) 0.006(3)
C24 0.048(4) 0.032(4) 0.043(3) -0.026(3) -0.016(2) 0.018(4)
C25 0.048(4) 0.023(3) 0.043(3) -0.018(2) -0.007(2) 0.006(3)
C26 0.050(4) 0.024(3) 0.044(3) -0.018(2) -0.022(2) 0.014(4)
C27 0.047(4) 0.019(3) 0.041(3) -0.004(2) -0.013(2) 0.007(3)
C28 0.050(4) 0.033(4) 0.061(3) -0.010(3) -0.007(3) 0.017(4)
C29 0.051(4) 0.038(4) 0.042(3) -0.006(3) -0.012(3) 0.023(4)
C30 0.060(5) 0.020(3) 0.052(3) -0.012(2) -0.014(3) 0.005(4)
C31 0.058(4) 0.037(4) 0.046(3) -0.007(3) -0.007(3) 0.020(4)
C32 0.048(4) 0.031(3) 0.043(3) 0.002(2) -0.017(2) 0.013(3)
C33 0.042(3) 0.024(3) 0.037(2) -0.004(2) -0.006(2) 0.010(3)
C34 0.047(4) 0.032(3) 0.048(3) -0.014(3) -0.007(3) 0.016(3)
C35 0.046(4) 0.025(3) 0.055(3) -0.017(3) -0.004(3) 0.004(3)
C36 0.061(4) 0.020(3) 0.044(3) -0.016(2) -0.010(3) 0.013(3)
C37 0.047(4) 0.032(4) 0.060(3) -0.016(3) -0.008(3) 0.013(4)
C38 0.049(4) 0.038(4) 0.040(3) -0.011(3) -0.010(3) -0.004(4)
C39 0.054(4) 0.033(4) 0.058(3) 0.002(3) -0.010(3) 0.014(4)
C40 0.062(5) 0.028(3) 0.069(4) -0.016(3) -0.007(3) 0.010(4)
C41 0.050(4) 0.039(4) 0.047(3) -0.019(3) 0.003(3) 0.002(4)
C42 0.060(5) 0.030(4) 0.068(4) -0.005(3) 0.003(3) 0.017(4)
C43 0.055(4) 0.029(3) 0.059(3) -0.017(3) -0.008(3) 0.012(4)
C44 0.064(5) 0.030(3) 0.058(3) 0.001(3) -0.014(3) 0.009(4)
C45 0.055(4) 0.026(3) 0.046(3) -0.009(2) -0.013(3) 0.020(3)
C46 0.042(4) 0.041(4) 0.056(3) -0.019(3) -0.007(3) 0.019(4)
C47 0.047(4) 0.031(3) 0.055(3) -0.005(3) -0.003(3) 0.015(3)
C48 0.046(4) 0.040(4) 0.053(3) -0.002(3) -0.004(3) 0.007(4)

loop_
_atom_type_symbol
_atom_type_description
_atom_type_scat_dispersion_real
_atom_type_scat_dispersion_imag
_atom_type_scat_source
C C 0.0181 0.0091 'International Tables Vol C Tables 4.2.6.8 and 6.1.1.4'
H H 0.0000 0.0000 'International Tables Vol C Tables 4.2.6.8 and 6.1.1.4'
N N 0.0311 0.0180 'International Tables Vol C Tables 4.2.6.8 and 6.1.1.4'
S S 0.3331 0.5567 'International Tables Vol C Tables 4.2.6.8 and 6.1.1.4'

loop_
_geom_angle_atom_site_label_1
_geom_angle_atom_site_label_2
_geom_angle_atom_site_label_3
_geom_angle
C15 S1 C7 103.4(3)
C27 S2 C13 104.5(3)
C2 C1 C26 115.5(7)
C5 C1 C2 120.2(5)
C5 C1 C26 124.2(5)
C12 C2 C1 119.2(7)
C12 C2 C24 121.0(5)
C24 C2 C1 119.8(6)
C45 N3 C33 113.9(4)
C28 C4 C6 120.7(6)
C1 C5 C6 120.4(5)
C1 C5 C18 122.1(5)
C6 C5 C18 117.5(6)
C4 C6 C17 118.2(6)
C5 C6 C4 122.9(5)
C5 C6 C17 118.9(7)
C25 C7 S1 106.3(5)
C25 N8 C18 112.7(6)
C10 C9 C11 119.6(5)
C10 C9 C33 119.1(4)
C11 C9 C33 121.3(5)
C9 C10 C14 120.8(4)
C9 C10 C34 122.5(5)
C34 C10 C14 116.8(5)
C9 C11 C19 123.6(5)
C9 C11 C20 119.2(5)
C19 C11 C20 117.2(4)
C17 C12 C2 121.5(5)
C45 C13 S2 107.7(3)
C23 C14 C10 118.6(5)
C23 C14 C38 121.9(6)
C38 C14 C10 119.5(5)
C22 C15 S1 115.4(5)
C37 C15 S1 124.8(4)
C37 C15 C22 119.8(5)
C32 C16 C36 120.5(4)
C12 C17 C6 119.8(6)
C12 C17 C29 122.1(6)
C29 C17 C6 118.1(7)
N8 C18 C5 111.8(4)
C36 C19 C11 121.9(5)
C23 C20 C11 120.4(4)
C23 C20 C32 120.4(5)
C32 C20 C11 119.2(5)
C34 C21 C41 120.8(5)
C15 C22 C46 119.6(8)
C20 C23 C14 121.3(5)
C35 C24 C2 122.4(6)
N8 C25 C7 108.0(6)
C30 C26 C1 122.5(6)
C31 C27 S2 116.5(4)
C31 C27 C47 119.0(6)
C47 C27 S2 124.6(5)
C4 C28 C39 121.9(8)
C39 C29 C17 121.2(6)
C26 C30 C35 121.4(6)
C48 C31 C27 120.9(5)
C16 C32 C20 120.9(5)
N3 C33 C9 110.6(5)
C21 C34 C10 121.9(6)
C24 C35 C30 118.4(7)
C19 C36 C16 120.2(5)
C15 C37 C40 120.7(6)
C41 C38 C14 121.1(6)
C29 C39 C28 120.0(6)
C43 C40 C37 119.5(8)
C38 C41 C21 119.9(6)
C44 C42 C47 120.9(5)
C46 C43 C40 120.2(6)
C42 C44 C48 118.6(7)
N3 C45 C13 108.9(4)
C43 C46 C22 120.1(6)
C42 C47 C27 120.2(6)
C31 C48 C44 120.5(7)

loop_
_geom_bond_atom_site_label_1
_geom_bond_atom_site_label_2
_geom_bond_distance
S1 C7 1.829(6)
S1 C15 1.773(5)
S2 C13 1.826(6)
S2 C27 1.765(6)
C1 C2 1.448(8)
C1 C5 1.387(10)
C1 C26 1.452(8)
C2 C12 1.392(8)
C2 C24 1.407(10)
N3 C33 1.492(7)
N3 C45 1.436(8)
C4 C6 1.422(10)
C4 C28 1.354(9)
C5 C6 1.420(7)
C5 C18 1.515(8)
C6 C17 1.449(8)
C7 C25 1.533(7)
N8 C18 1.478(7)
N8 C25 1.458(9)
C9 C10 1.404(8)
C9 C11 1.417(6)
C9 C33 1.510(7)
C10 C14 1.452(8)
C10 C34 1.436(6)
C11 C19 1.429(8)
C11 C20 1.452(8)
C12 C17 1.388(11)
C13 C45 1.508(8)
C14 C23 1.402(7)
C14 C38 1.419(9)
C15 C22 1.390(9)
C15 C37 1.377(11)
C16 C32 1.350(9)
C16 C36 1.434(9)
C17 C29 1.444(8)
C19 C36 1.366(7)
C20 C23 1.385(9)
C20 C32 1.438(6)
C21 C34 1.352(10)
C21 C41 1.424(10)
C22 C46 1.402(9)
C24 C35 1.373(9)
C26 C30 1.344(11)
C27 C31 1.383(10)
C27 C47 1.393(7)
C28 C39 1.414(10)
C29 C39 1.346(11)
C30 C35 1.420(9)
C31 C48 1.379(10)
C37 C40 1.395(9)
C38 C41 1.365(8)
C40 C43 1.385(10)
C42 C44 1.383(11)
C42 C47 1.387(10)
C43 C46 1.380(11)
C44 C48 1.398(8)
